data_7057852
loop_
_publ_author_name
'Manna, Utsab'
'Das, Gopal'

_publ_section_title
;
 Neutral host--guest capsular associations by a homologous
 halophenyl-substituted organic tris-urea receptor series: solid and
 solution state studies
;
_journal_issue 23
_journal_name_full 'New Journal of Chemistry'
_journal_page_first 19164
_journal_paper_doi 10.1039/C8NJ04457K
_journal_volume 42
_journal_year 2018
_chemical_formula_moiety 'C27 H30 Br3 N7 O3'
_chemical_formula_sum 'C27 H30 Br3 N7 O3'
_chemical_formula_weight 740.28
_space_group_crystal_system triclinic
_space_group_IT_number 2
_space_group_name_Hall '-P 1'
_space_group_name_H-M_alt 'P -1'
_symmetry_space_group_name_Hall '-P 1'
_symmetry_space_group_name_H-M 'P -1'
_atom_sites_solution_hydrogens geom
_audit_creation_method SHELXL-2014/7
_audit_update_record
;
2018-03-27 deposited with the CCDC.
2018-10-24 downloaded from the CCDC.
;
_cell_angle_alpha 83.330(14)
_cell_angle_beta 70.953(14)
_cell_angle_gamma 70.070(14)
_cell_formula_units_Z 2
_cell_length_a 9.464(2)
_cell_length_b 13.104(3)
_cell_length_c 13.846(3)
_cell_measurement_reflns_used 2095
_cell_measurement_temperature 298(2)
_cell_measurement_theta_max 20.258
_cell_measurement_theta_min 3.425
_cell_volume 1525.9(6)
_computing_cell_refinement 'Bruker SMART'
_computing_data_collection 'Bruker SMART'
_computing_data_reduction 'Bruker SAINT'
_computing_molecular_graphics 'Bruker SHELXTL'
_computing_publication_material 'Bruker SHELXTL'
_computing_structure_refinement 'SHELXL-2014/7 (Sheldrick, 2014)'
_computing_structure_solution 'Bruker SHELXTL'
_diffrn_ambient_temperature 298(2)
_diffrn_measured_fraction_theta_full 0.998
_diffrn_measured_fraction_theta_max 0.908
_diffrn_measurement_device_type 'CCD area detector'
_diffrn_measurement_method 'phi and omega scans'
_diffrn_radiation_type MoK\a
_diffrn_radiation_wavelength 0.71073
_diffrn_reflns_av_R_equivalents 0.0529
_diffrn_reflns_av_unetI/netI 0.0811
_diffrn_reflns_Laue_measured_fraction_full 0.998
_diffrn_reflns_Laue_measured_fraction_max 0.908
_diffrn_reflns_limit_h_max 11
_diffrn_reflns_limit_h_min -11
_diffrn_reflns_limit_k_max 15
_diffrn_reflns_limit_k_min -15
_diffrn_reflns_limit_l_max 16
_diffrn_reflns_limit_l_min -16
_diffrn_reflns_number 12314
_diffrn_reflns_point_group_measured_fraction_full 0.998
_diffrn_reflns_point_group_measured_fraction_max 0.908
_diffrn_reflns_theta_full 25.000
_diffrn_reflns_theta_max 25.000
_diffrn_reflns_theta_min 1.653
_diffrn_source 'sealed tube'
_exptl_absorpt_coefficient_mu 4.006
_exptl_absorpt_correction_type multi-scan
_exptl_absorpt_process_details SADABS
_exptl_crystal_colour colourless
_exptl_crystal_density_diffrn 1.611
_exptl_crystal_description block
_exptl_crystal_F_000 740.0
_exptl_crystal_size_max 0.25
_exptl_crystal_size_mid 0.21
_exptl_crystal_size_min 0.18
_exptl_transmission_factor_max 0.486
_exptl_transmission_factor_min 0.382
_refine_diff_density_max 0.658
_refine_diff_density_min -0.888
_refine_diff_density_rms 0.088
_refine_ls_extinction_method none
_refine_ls_goodness_of_fit_ref 1.129
_refine_ls_hydrogen_treatment constr
_refine_ls_matrix_type full
_refine_ls_number_parameters 361
_refine_ls_number_reflns 4883
_refine_ls_number_restraints 0
_refine_ls_restrained_S_all 1.129
_refine_ls_R_factor_all 0.1570
_refine_ls_R_factor_gt 0.0665
_refine_ls_shift/su_max 0.005
_refine_ls_shift/su_mean 0.002
_refine_ls_structure_factor_coef Fsqd
_refine_ls_weighting_details 'w=1/[\s^2^(Fo^2^)+(0.1000P)^2^] where P=(Fo^2^+2Fc^2^)/3'
_refine_ls_weighting_scheme calc
_refine_ls_wR_factor_gt 0.1690
_refine_ls_wR_factor_ref 0.2228
_reflns_Friedel_coverage 0.000
_reflns_number_gt 2281
_reflns_number_total 4883
_reflns_threshold_expression 'I > 2\s(I)'
_cod_data_source_file c8nj04457k2.cif
_cod_data_source_block T-p-Br-Ligand
_cod_depositor_comments 'Adding full bibliography for 7057849--7057858.cif.'
_cod_database_code 7057852
_shelx_shelxl_version_number 2014/7
_shelx_space_group_comment
;
The symmetry employed for this shelxl refinement is uniquely defined
by the following loop, which should always be used as a source of
symmetry information in preference to the above space-group names.
They are only intended as comments.
;

loop_
_space_group_symop_operation_xyz
'x, y, z'
'-x, -y, -z'

loop_
_atom_site_label
_atom_site_type_symbol
_atom_site_fract_x
_atom_site_fract_y
_atom_site_fract_z
_atom_site_U_iso_or_equiv
_atom_site_adp_type
_atom_site_occupancy
_atom_site_site_symmetry_order
_atom_site_calc_flag
_atom_site_refinement_flags_posn
_atom_site_refinement_flags_adp
Br2 Br 0.15030(13) 0.48361(8) 0.38580(8) 0.0960(5) Uani 1 1 d . .
Br3 Br 0.06416(15) 1.11712(12) 0.53412(10) 0.1317(7) Uani 1 1 d . .
Br1 Br 0.41855(15) 0.68978(11) 0.55263(9) 0.1285(6) Uani 1 1 d . .
N1 N 1.0275(7) 0.8202(4) -0.1507(5) 0.0458(16) Uani 1 1 d . .
C3 C 1.0087(9) 0.7188(6) 0.0990(6) 0.0454(19) Uani 1 1 d . .
C12 C 0.7139(10) 0.6433(6) -0.0159(6) 0.053(2) Uani 1 1 d . .
C21 C 0.6472(9) 1.0214(6) 0.0596(7) 0.051(2) Uani 1 1 d . .
C14 C 0.4937(9) 0.5263(6) 0.1247(6) 0.057(2) Uani 1 1 d . .
H14 H 0.5724 0.4823 0.0723 0.068 Uiso 1 1 calc R U
C22 C 0.4974(9) 1.0127(6) 0.2413(6) 0.052(2) Uani 1 1 d . .
C11 C 0.9206(9) 0.6785(6) -0.1681(6) 0.060(2) Uani 1 1 d . .
H11A H 0.9119 0.6394 -0.2201 0.072 Uiso 1 1 calc R U
H11B H 1.0000 0.6296 -0.1394 0.072 Uiso 1 1 calc R U
C13 C 0.4739(9) 0.6363(6) 0.1244(6) 0.050(2) Uani 1 1 d . .
C27 C 0.4253(10) 1.1215(7) 0.2674(7) 0.063(2) Uani 1 1 d . .
H27 H 0.4626 1.1741 0.2266 0.076 Uiso 1 1 calc R U
C23 C 0.4392(10) 0.9367(7) 0.3028(7) 0.063(2) Uani 1 1 d . .
H23 H 0.4866 0.8638 0.2849 0.076 Uiso 1 1 calc R U
C4 C 0.8280(9) 0.6533(6) 0.2461(6) 0.048(2) Uani 1 1 d . .
C15 C 0.3975(10) 0.4823(7) 0.2020(7) 0.070(3) Uani 1 1 d . .
H15 H 0.4126 0.4084 0.2019 0.083 Uiso 1 1 calc R U
C1 C 1.1909(8) 0.7621(6) -0.1558(6) 0.054(2) Uani 1 1 d . .
H1A H 1.2586 0.7999 -0.2021 0.064 Uiso 1 1 calc R U
H1B H 1.2216 0.6899 -0.1825 0.064 Uiso 1 1 calc R U
C10 C 0.9727(10) 0.7737(6) -0.2167(6) 0.057(2) Uani 1 1 d . .
H10A H 1.0573 0.7505 -0.2801 0.068 Uiso 1 1 calc R U
H10B H 0.8851 0.8292 -0.2331 0.068 Uiso 1 1 calc R U
C25 C 0.2402(10) 1.0752(8) 0.4162(7) 0.071(3) Uani 1 1 d . .
C18 C 0.3530(9) 0.7001(6) 0.2017(6) 0.061(2) Uani 1 1 d . .
H18 H 0.3362 0.7742 0.2024 0.073 Uiso 1 1 calc R U
C20 C 0.8258(9) 1.0024(6) -0.1169(6) 0.054(2) Uani 1 1 d . .
H20A H 0.8122 1.0793 -0.1259 0.065 Uiso 1 1 calc R U
H20B H 0.7572 0.9860 -0.1475 0.065 Uiso 1 1 calc R U
C24 C 0.3127(11) 0.9658(8) 0.3903(7) 0.079(3) Uani 1 1 d . .
H24 H 0.2760 0.9132 0.4315 0.095 Uiso 1 1 calc R U
C16 C 0.2807(10) 0.5454(7) 0.2787(6) 0.060(2) Uani 1 1 d . .
C26 C 0.2949(10) 1.1515(7) 0.3566(7) 0.068(3) Uani 1 1 d . .
H26 H 0.2460 1.2243 0.3745 0.081 Uiso 1 1 calc R U
C17 C 0.2563(10) 0.6533(7) 0.2786(6) 0.066(2) Uani 1 1 d . .
H17 H 0.1744 0.6966 0.3301 0.080 Uiso 1 1 calc R U
C2 C 1.2135(9) 0.7534(6) -0.0509(6) 0.053(2) Uani 1 1 d . .
H2A H 1.3255 0.7257 -0.0585 0.063 Uiso 1 1 calc R U
H2B H 1.1717 0.8252 -0.0213 0.063 Uiso 1 1 calc R U
C19 C 0.9964(9) 0.9368(6) -0.1686(6) 0.055(2) Uani 1 1 d . .
H19A H 1.0219 0.9509 -0.2416 0.066 Uiso 1 1 calc R U
H19B H 1.0647 0.9602 -0.1434 0.066 Uiso 1 1 calc R U
C9 C 0.8000(10) 0.7282(7) 0.3173(6) 0.061(2) Uani 1 1 d . .
H9 H 0.8623 0.7731 0.3033 0.074 Uiso 1 1 calc R U
C5 C 0.7330(11) 0.5880(7) 0.2674(7) 0.067(2) Uani 1 1 d . .
H5 H 0.7494 0.5378 0.2193 0.081 Uiso 1 1 calc R U
C8 C 0.6806(11) 0.7386(8) 0.4100(7) 0.077(3) Uani 1 1 d . .
H8 H 0.6635 0.7894 0.4577 0.092 Uiso 1 1 calc R U
C7 C 0.5866(11) 0.6718(8) 0.4306(7) 0.077(3) Uani 1 1 d . .
C6 C 0.6149(11) 0.5967(8) 0.3588(8) 0.076(3) Uani 1 1 d . .
H6 H 0.5534 0.5515 0.3724 0.092 Uiso 1 1 calc R U
N2 N 1.1363(7) 0.6830(4) 0.0179(5) 0.0509(17) Uani 1 1 d . .
H1N H 1.1746 0.6144 0.0061 0.061 Uiso 1 1 calc R U
N6 N 0.7845(7) 0.9753(5) -0.0089(5) 0.0556(17) Uani 1 1 d . .
H5N H 0.8547 0.9254 0.0121 0.067 Uiso 1 1 calc R U
N7 N 0.6294(7) 0.9776(5) 0.1554(5) 0.0591(18) Uani 1 1 d . .
H6N H 0.7069 0.9232 0.1637 0.071 Uiso 1 1 calc R U
N4 N 0.7679(7) 0.7119(5) -0.0870(5) 0.0558(18) Uani 1 1 d . .
H3N H 0.7099 0.7789 -0.0848 0.067 Uiso 1 1 calc R U
N3 N 0.9504(7) 0.6398(4) 0.1530(5) 0.0561(18) Uani 1 1 d . .
H2N H 0.9929 0.5757 0.1275 0.067 Uiso 1 1 calc R U
N5 N 0.5642(7) 0.6887(4) 0.0465(5) 0.0579(18) Uani 1 1 d . .
H4N H 0.5198 0.7567 0.0375 0.069 Uiso 1 1 calc R U
O2 O 0.7955(6) 0.5475(4) -0.0112(4) 0.0620(16) Uani 1 1 d . .
O1 O 0.9429(6) 0.8163(4) 0.1227(4) 0.0565(14) Uani 1 1 d . .
O3 O 0.5422(6) 1.1018(4) 0.0379(4) 0.0586(15) Uani 1 1 d . .

loop_
_atom_site_aniso_label
_atom_site_aniso_U_11
_atom_site_aniso_U_22
_atom_site_aniso_U_33
_atom_site_aniso_U_23
_atom_site_aniso_U_13
_atom_site_aniso_U_12
Br2 0.0863(8) 0.0791(7) 0.0898(8) 0.0101(6) 0.0137(6) -0.0284(6)
Br3 0.0973(10) 0.1673(13) 0.1166(11) -0.0753(9) 0.0324(8) -0.0636(9)
Br1 0.1059(10) 0.1299(11) 0.0986(10) 0.0164(8) 0.0232(8) -0.0324(9)
N1 0.050(4) 0.038(3) 0.050(4) -0.010(3) -0.006(3) -0.021(3)
C3 0.046(5) 0.030(4) 0.061(5) 0.006(4) -0.020(4) -0.011(4)
C12 0.052(5) 0.036(4) 0.073(6) -0.002(4) -0.014(5) -0.021(4)
C21 0.042(5) 0.027(4) 0.076(6) -0.003(4) -0.008(5) -0.009(4)
C14 0.055(5) 0.041(5) 0.061(5) -0.008(4) -0.004(4) -0.010(4)
C22 0.047(5) 0.048(5) 0.062(6) 0.002(4) -0.022(5) -0.010(4)
C11 0.054(5) 0.045(5) 0.074(6) -0.015(4) -0.009(5) -0.012(4)
C13 0.041(5) 0.046(5) 0.060(5) 0.007(4) -0.014(4) -0.014(4)
C27 0.059(6) 0.054(5) 0.074(6) -0.002(5) -0.019(5) -0.014(4)
C23 0.057(6) 0.058(5) 0.068(6) 0.001(5) -0.009(5) -0.021(4)
C4 0.046(5) 0.043(5) 0.047(5) 0.001(4) -0.012(4) -0.007(4)
C15 0.061(6) 0.045(5) 0.086(7) 0.004(5) 0.001(5) -0.020(4)
C1 0.039(5) 0.053(5) 0.056(5) -0.009(4) 0.005(4) -0.014(4)
C10 0.060(5) 0.052(5) 0.053(5) 0.002(4) -0.007(4) -0.022(4)
C25 0.050(5) 0.080(7) 0.081(7) -0.016(6) -0.010(5) -0.026(5)
C18 0.057(5) 0.038(4) 0.068(6) -0.010(4) -0.004(5) -0.002(4)
C20 0.055(5) 0.033(4) 0.065(6) 0.006(4) -0.016(4) -0.007(4)
C24 0.079(7) 0.077(7) 0.076(7) 0.004(6) -0.011(6) -0.032(6)
C16 0.053(5) 0.052(5) 0.065(6) 0.005(4) -0.005(5) -0.017(4)
C26 0.057(6) 0.055(5) 0.092(7) -0.021(5) -0.029(6) -0.007(5)
C17 0.055(5) 0.060(6) 0.060(6) -0.007(5) 0.006(5) -0.007(4)
C2 0.041(5) 0.047(5) 0.068(6) -0.005(4) -0.010(4) -0.017(4)
C19 0.056(5) 0.047(5) 0.061(5) 0.000(4) -0.009(4) -0.025(4)
C9 0.064(6) 0.072(6) 0.052(6) 0.001(5) -0.017(5) -0.027(5)
C5 0.066(6) 0.061(6) 0.078(7) 0.002(5) -0.021(6) -0.025(5)
C8 0.073(7) 0.098(7) 0.055(6) -0.014(5) -0.015(5) -0.024(6)
C7 0.064(6) 0.082(7) 0.067(7) 0.018(6) -0.015(5) -0.014(6)
C6 0.064(7) 0.080(7) 0.084(7) 0.017(6) -0.021(6) -0.029(5)
N2 0.057(4) 0.030(3) 0.056(4) -0.004(3) -0.008(4) -0.010(3)
N6 0.049(4) 0.043(4) 0.061(5) 0.002(3) -0.012(4) -0.004(3)
N7 0.052(4) 0.044(4) 0.062(5) 0.007(3) -0.007(4) -0.002(3)
N4 0.043(4) 0.037(3) 0.075(5) 0.003(3) -0.002(4) -0.012(3)
N3 0.061(4) 0.031(3) 0.069(5) -0.006(3) -0.017(4) -0.007(3)
N5 0.038(4) 0.034(3) 0.077(5) 0.001(3) 0.003(4) -0.003(3)
O2 0.049(3) 0.032(3) 0.092(4) -0.004(3) -0.008(3) -0.008(3)
O1 0.065(4) 0.036(3) 0.060(4) -0.002(3) -0.016(3) -0.008(3)
O3 0.047(3) 0.038(3) 0.078(4) 0.002(3) -0.014(3) -0.004(3)

loop_
_atom_type_symbol
_atom_type_description
_atom_type_scat_dispersion_real
_atom_type_scat_dispersion_imag
_atom_type_scat_source
C C 0.0033 0.0016 'International Tables Vol C Tables 4.2.6.8 and 6.1.1.4'
H H 0.0000 0.0000 'International Tables Vol C Tables 4.2.6.8 and 6.1.1.4'
N N 0.0061 0.0033 'International Tables Vol C Tables 4.2.6.8 and 6.1.1.4'
O O 0.0106 0.0060 'International Tables Vol C Tables 4.2.6.8 and 6.1.1.4'
Br Br -0.2901 2.4595 'International Tables Vol C Tables 4.2.6.8 and 6.1.1.4'

loop_
_geom_angle_atom_site_label_1
_geom_angle_atom_site_label_2
_geom_angle_atom_site_label_3
_geom_angle
C1 N1 C10 112.8(6)
C1 N1 C19 112.9(5)
C10 N1 C19 111.3(6)
O1 C3 N2 123.6(6)
O1 C3 N3 121.6(7)
N2 C3 N3 114.8(6)
O2 C12 N4 121.3(7)
O2 C12 N5 124.6(7)
N4 C12 N5 114.1(7)
O3 C21 N6 122.1(8)
O3 C21 N7 122.8(7)
N6 C21 N7 115.1(7)
C15 C14 C13 120.2(7)
C23 C22 C27 119.1(8)
C23 C22 N7 118.9(7)
C27 C22 N7 122.0(7)
N4 C11 C10 112.2(6)
C18 C13 C14 118.5(7)
C18 C13 N5 117.5(7)
C14 C13 N5 123.9(7)
C22 C27 C26 119.3(8)
C22 C23 C24 121.6(8)
C9 C4 C5 118.7(8)
C9 C4 N3 122.4(7)
C5 C4 N3 118.9(8)
C16 C15 C14 120.9(7)
N1 C1 C2 111.2(6)
N1 C10 C11 112.5(7)
C26 C25 C24 120.3(8)
C26 C25 Br3 119.9(7)
C24 C25 Br3 119.8(7)
C13 C18 C17 120.0(7)
N6 C20 C19 109.0(6)
C23 C24 C25 119.1(8)
C17 C16 C15 120.0(7)
C17 C16 Br2 119.5(6)
C15 C16 Br2 120.5(6)
C25 C26 C27 120.5(8)
C16 C17 C18 120.4(7)
N2 C2 C1 112.7(6)
N1 C19 C20 112.5(6)
C4 C9 C8 121.5(8)
C6 C5 C4 120.6(9)
C9 C8 C7 119.2(9)
C6 C7 C8 119.2(9)
C6 C7 Br1 121.2(8)
C8 C7 Br1 119.6(8)
C5 C6 C7 120.8(9)
C3 N2 C2 123.6(6)
C21 N6 C20 125.0(7)
C21 N7 C22 126.3(6)
C12 N4 C11 123.6(6)
C3 N3 C4 126.4(6)
C12 N5 C13 127.1(6)

loop_
_geom_bond_atom_site_label_1
_geom_bond_atom_site_label_2
_geom_bond_distance
Br2 C16 1.893(8)
Br3 C25 1.885(9)
Br1 C7 1.877(9)
N1 C1 1.454(9)
N1 C10 1.460(9)
N1 C19 1.461(9)
C3 O1 1.245(8)
C3 N2 1.337(9)
C3 N3 1.370(8)
C12 O2 1.237(8)
C12 N4 1.348(9)
C12 N5 1.361(9)
C21 O3 1.263(8)
C21 N6 1.322(9)
C21 N7 1.364(9)
C14 C15 1.374(10)
C14 C13 1.388(9)
C22 C23 1.375(10)
C22 C27 1.387(10)
C22 N7 1.397(9)
C11 N4 1.471(9)
C11 C10 1.503(10)
C13 C18 1.382(10)
C13 N5 1.411(9)
C27 C26 1.411(11)
C23 C24 1.377(11)
C4 C9 1.372(10)
C4 C5 1.386(10)
C4 N3 1.404(9)
C15 C16 1.359(11)
C1 C2 1.521(10)
C25 C26 1.353(11)
C25 C24 1.394(12)
C18 C17 1.393(10)
C20 N6 1.451(9)
C20 C19 1.517(10)
C16 C17 1.353(10)
C2 N2 1.446(8)
C9 C8 1.390(11)
C5 C6 1.374(12)
C8 C7 1.394(12)
C7 C6 1.379(12)
